data_4348716
loop_
_publ_author_name
'Milin, Eric'
'Bela\"id, Sabrina'
'Patinec, V\'eronique'
'Triki, Smail'
'Chastanet, Guillaume'
'Marchivie, Mathieu'

_publ_section_title
;
 Dinuclear Spin-Crossover Complexes Based on Tetradentate and Bridging
 Cyanocarbanion Ligands.
;
_journal_issue 17
_journal_name_full 'Inorganic chemistry'
_journal_page_first 9038
_journal_page_last 9046
_journal_paper_doi 10.1021/acs.inorgchem.6b01542
_journal_volume 55
_journal_year 2016
_chemical_formula_moiety 'C56 H36 Fe2 N20'
_chemical_formula_sum 'C56 H36 Fe2 N20'
_chemical_formula_weight 1100.74
_space_group_crystal_system monoclinic
_space_group_IT_number 14
_space_group_name_Hall '-P 2yn'
_space_group_name_H-M_alt 'P 1 21/n 1'
_atom_sites_solution_hydrogens geom
_audit_creation_date 2015-12-22
_audit_creation_method
;
Olex2 1.2
(compiled Sep 16 2015 11:44:03 for OlexSys, GUI svn.r5103)
;
_cell_angle_alpha 90
_cell_angle_beta 105.350(8)
_cell_angle_gamma 90
_cell_formula_units_Z 2
_cell_length_a 11.352(4)
_cell_length_b 17.4721(10)
_cell_length_c 13.8200(5)
_cell_measurement_reflns_used 4689
_cell_measurement_temperature 350
_cell_measurement_theta_max 25.249
_cell_measurement_theta_min 3.597
_cell_volume 2643.3(10)
_computing_molecular_graphics 'Olex2 (Dolomanov et al., 2009)'
_computing_publication_material 'Olex2 (Dolomanov et al., 2009)'
_computing_structure_refinement 'ShelXL (Sheldrick, 2015)'
_computing_structure_solution 'ShelXT (Sheldrick, 2015)'
_diffrn_ambient_temperature 350
_diffrn_detector_area_resol_mean 8
_diffrn_measured_fraction_theta_full 0.995
_diffrn_measured_fraction_theta_max 0.994
_diffrn_measurement_device_type 'Bruker SMART APEX CCD area detector'
_diffrn_measurement_method '\w and \f scans'
_diffrn_radiation_monochromator graphite
_diffrn_radiation_type MoK\a
_diffrn_radiation_wavelength 0.71073
_diffrn_reflns_av_R_equivalents 0.1140
_diffrn_reflns_av_unetI/netI 0.1524
_diffrn_reflns_Laue_measured_fraction_full 0.995
_diffrn_reflns_Laue_measured_fraction_max 0.994
_diffrn_reflns_limit_h_max 11
_diffrn_reflns_limit_h_min -13
_diffrn_reflns_limit_k_max 20
_diffrn_reflns_limit_k_min -20
_diffrn_reflns_limit_l_max 15
_diffrn_reflns_limit_l_min -16
_diffrn_reflns_number 17438
_diffrn_reflns_point_group_measured_fraction_full 0.995
_diffrn_reflns_point_group_measured_fraction_max 0.994
_diffrn_reflns_theta_full 25.242
_diffrn_reflns_theta_max 25.251
_diffrn_reflns_theta_min 3.570
_diffrn_source 'sealed tube'
_exptl_absorpt_coefficient_mu 0.608
_exptl_absorpt_correction_T_max 0.7453
_exptl_absorpt_correction_T_min 0.6189
_exptl_absorpt_correction_type multi-scan
_exptl_absorpt_process_details
;
SADABS-2008/1 (Bruker,2008) was used for absorption correction.
wR2(int) was 0.0758 before and 0.0671 after correction.
The Ratio of minimum to maximum transmission is 0.8304.
The \l/2 correction factor is 0.0015.
;
_exptl_crystal_colour red
_exptl_crystal_colour_primary red
_exptl_crystal_density_diffrn 1.383
_exptl_crystal_description prism
_exptl_crystal_F_000 1128
_exptl_crystal_size_max 0.2
_exptl_crystal_size_mid 0.15
_exptl_crystal_size_min 0.1
_refine_diff_density_max 0.240
_refine_diff_density_min -0.227
_refine_diff_density_rms 0.053
_refine_ls_extinction_method none
_refine_ls_goodness_of_fit_ref 1.000
_refine_ls_hydrogen_treatment constr
_refine_ls_matrix_type full
_refine_ls_number_parameters 352
_refine_ls_number_reflns 4751
_refine_ls_number_restraints 0
_refine_ls_restrained_S_all 1.000
_refine_ls_R_factor_all 0.1848
_refine_ls_R_factor_gt 0.0658
_refine_ls_shift/su_max 0.000
_refine_ls_shift/su_mean 0.000
_refine_ls_structure_factor_coef Fsqd
_refine_ls_weighting_details 'w=1/[\s^2^(Fo^2^)+(0.0493P)^2^] where P=(Fo^2^+2Fc^2^)/3'
_refine_ls_weighting_scheme calc
_refine_ls_wR_factor_gt 0.1022
_refine_ls_wR_factor_ref 0.1290
_reflns_Friedel_coverage 0.000
_reflns_number_gt 2097
_reflns_number_total 4751
_reflns_threshold_expression 'I > 2\s(I)'
_cod_data_source_file ic6b01542_si_002.cif
_cod_data_source_block compound1p-350K
_cod_depositor_comments
;

2021-04-15
Z value and formula fixed to values more according to usual
chemical conventions.                 miguel
;
_cod_original_formula_sum 'C112 H72 Fe4 N40'
_cod_original_formula_weight 2201.49
_cod_original_formula_moiety '2(C56 H36 Fe2 N20)'
_cod_original_formula_units_Z 1
_cod_original_cell_volume 2643.4(10)
_cod_database_code 4348716
_shelxl_version_number 2013-4
_shelx_space_group_comment
;
The symmetry employed for this shelxl refinement is uniquely defined
by the following loop, which should always be used as a source of
symmetry information in preference to the above space-group names.
They are only intended as comments.
;
_shelx_estimated_absorpt_t_max 0.942
_shelx_estimated_absorpt_t_min 0.888
_olex2_refinement_description
;
1. Fixed Uiso
 At 1.2 times of:
  All C(H) groups, All C(H,H) groups
2.a Secondary CH2 refined with riding coordinates:
 C00P(H00A,H00B), C00X(H00C,H00D), C011(H01A,H01B)
2.b Aromatic/amide H refined with riding coordinates:
 C00I(H00I), C00K(H00K), C00N(H00N), C00S(H00S), C00U(H00U), C00V(H00V),
 C00W(H00W), C00Y(H00Y), C00Z(H00Z), C010(H010), C012(H012), C013(H013)
;
_olex2_submission_special_instructions 'No special instructions were received'

loop_
_space_group_symop_operation_xyz
'x, y, z'
'-x+1/2, y+1/2, -z+1/2'
'-x, -y, -z'
'x-1/2, -y-1/2, z-1/2'

loop_
_atom_site_label
_atom_site_type_symbol
_atom_site_fract_x
_atom_site_fract_y
_atom_site_fract_z
_atom_site_U_iso_or_equiv
_atom_site_adp_type
_atom_site_occupancy
_atom_site_site_symmetry_order
_atom_site_calc_flag
_atom_site_refinement_flags_posn
Fe01 Fe 0.87508(6) 0.64621(3) 0.31949(4) 0.0517(3) Uani 1 1 d .
N002 N 1.1823(3) 0.4092(2) 0.5768(3) 0.0604(11) Uani 1 1 d .
N003 N 1.0328(4) 0.5897(2) 0.3715(3) 0.0608(11) Uani 1 1 d .
N004 N 0.7227(4) 0.7113(2) 0.2691(3) 0.0607(11) Uani 1 1 d .
N005 N 0.9477(3) 0.7392(2) 0.3991(3) 0.0571(10) Uani 1 1 d .
N006 N 0.8279(4) 0.5671(2) 0.2094(3) 0.0626(11) Uani 1 1 d .
N007 N 0.9324(4) 0.7021(2) 0.2091(3) 0.0615(11) Uani 1 1 d .
C008 C 1.1139(5) 0.5482(3) 0.4015(3) 0.0509(13) Uani 1 1 d .
C009 C 1.3795(5) 0.4294(3) 0.3951(3) 0.0570(12) Uani 1 1 d .
C00A C 1.3112(4) 0.4951(3) 0.3925(3) 0.0531(12) Uani 1 1 d .
C00B C 1.2096(4) 0.4962(3) 0.4362(3) 0.0487(12) Uani 1 1 d .
C00C C 1.1970(4) 0.4474(3) 0.5131(4) 0.0524(12) Uani 1 1 d .
C00D C 1.3223(4) 0.6369(3) 0.3775(4) 0.0688(14) Uani 1 1 d .
C00E C 1.4982(6) 0.4322(3) 0.3792(3) 0.0642(14) Uani 1 1 d .
N00F N 1.5944(5) 0.4322(3) 0.3666(3) 0.0866(14) Uani 1 1 d .
N00G N 1.3102(5) 0.6987(3) 0.4045(4) 0.0942(15) Uani 1 1 d .
C00H C 1.3398(4) 0.5622(3) 0.3449(3) 0.0583(13) Uani 1 1 d .
C00I C 0.9299(5) 0.7630(3) 0.4851(4) 0.0704(15) Uani 1 1 d .
H00I H 0.8817 0.7335 0.5156 0.084 Uiso 1 1 calc R
C00J C 1.3377(5) 0.3557(4) 0.4118(4) 0.0762(15) Uani 1 1 d .
C00K C 0.7538(5) 0.5078(3) 0.2074(4) 0.0779(16) Uani 1 1 d .
H00K H 0.7154 0.5025 0.2587 0.093 Uiso 1 1 calc R
C00L C 1.0151(5) 0.7838(3) 0.3548(4) 0.0639(14) Uani 1 1 d .
N00M N 1.3055(5) 0.2946(3) 0.4215(4) 0.119(2) Uani 1 1 d .
C00N C 0.6297(6) 0.7186(3) 0.3108(4) 0.0738(15) Uani 1 1 d .
H00N H 0.6234 0.6837 0.3601 0.089 Uiso 1 1 calc R
C00O C 1.3917(5) 0.5568(3) 0.2639(4) 0.0826(17) Uani 1 1 d .
C00P C 0.9692(5) 0.6416(3) 0.1469(4) 0.0850(16) Uani 1 1 d .
H00A H 1.0514 0.6243 0.1789 0.102 Uiso 1 1 calc R
H00B H 0.9681 0.6621 0.0814 0.102 Uiso 1 1 calc R
C00Q C 0.7306(5) 0.7613(3) 0.1977(4) 0.0598(13) Uani 1 1 d .
C00R C 0.8810(5) 0.5753(3) 0.1352(4) 0.0752(15) Uani 1 1 d .
C00S C 0.6489(6) 0.8205(3) 0.1698(4) 0.0782(16) Uani 1 1 d .
H00S H 0.6581 0.8558 0.1220 0.094 Uiso 1 1 calc R
N00T N 1.4295(6) 0.5510(3) 0.1952(4) 0.127(2) Uani 1 1 d .
C00U C 0.9802(6) 0.8299(4) 0.5313(4) 0.094(2) Uani 1 1 d .
H00U H 0.9668 0.8449 0.5921 0.113 Uiso 1 1 calc R
C00V C 1.0680(5) 0.8508(4) 0.3968(5) 0.0911(18) Uani 1 1 d .
H00V H 1.1152 0.8799 0.3649 0.109 Uiso 1 1 calc R
C00W C 0.5441(6) 0.7744(4) 0.2847(5) 0.0914(18) Uani 1 1 d .
H00W H 0.4799 0.7770 0.3146 0.110 Uiso 1 1 calc R
C00X C 1.0357(5) 0.7515(3) 0.2607(4) 0.0756(16) Uani 1 1 d .
H00C H 1.0446 0.7930 0.2165 0.091 Uiso 1 1 calc R
H00D H 1.1106 0.7219 0.2767 0.091 Uiso 1 1 calc R
C00Y C 0.7325(7) 0.4551(4) 0.1334(7) 0.109(2) Uani 1 1 d .
H00Y H 0.6824 0.4133 0.1352 0.131 Uiso 1 1 calc R
C00Z C 1.0501(6) 0.8739(4) 0.4860(6) 0.104(2) Uani 1 1 d .
H00Z H 1.0850 0.9190 0.5159 0.125 Uiso 1 1 calc R
C010 C 0.5536(6) 0.8270(3) 0.2133(5) 0.0945(19) Uani 1 1 d .
H010 H 0.4967 0.8662 0.1947 0.113 Uiso 1 1 calc R
C011 C 0.8277(5) 0.7468(3) 0.1456(3) 0.0732(15) Uani 1 1 d .
H01A H 0.8577 0.7953 0.1278 0.088 Uiso 1 1 calc R
H01B H 0.7929 0.7188 0.0841 0.088 Uiso 1 1 calc R
C012 C 0.7847(8) 0.4633(4) 0.0561(6) 0.116(3) Uani 1 1 d .
H012 H 0.7698 0.4276 0.0043 0.139 Uiso 1 1 calc R
C013 C 0.8597(7) 0.5249(4) 0.0554(5) 0.105(2) Uani 1 1 d .
H013 H 0.8952 0.5325 0.0028 0.126 Uiso 1 1 calc R

loop_
_atom_site_aniso_label
_atom_site_aniso_U_11
_atom_site_aniso_U_22
_atom_site_aniso_U_33
_atom_site_aniso_U_23
_atom_site_aniso_U_13
_atom_site_aniso_U_12
Fe01 0.0571(5) 0.0541(4) 0.0481(4) 0.0083(4) 0.0210(3) 0.0006(4)
N002 0.062(3) 0.065(3) 0.060(3) 0.010(2) 0.026(2) 0.013(2)
N003 0.063(3) 0.067(3) 0.059(3) 0.014(2) 0.028(2) -0.001(2)
N004 0.070(3) 0.061(3) 0.053(2) 0.003(2) 0.019(2) -0.011(2)
N005 0.057(3) 0.068(3) 0.045(2) 0.006(2) 0.011(2) 0.004(2)
N006 0.063(3) 0.059(3) 0.070(3) 0.005(2) 0.024(2) 0.003(2)
N007 0.066(3) 0.070(3) 0.055(2) 0.004(2) 0.028(2) -0.008(3)
C008 0.055(4) 0.058(3) 0.046(3) 0.002(3) 0.025(3) -0.012(3)
C009 0.053(4) 0.065(4) 0.063(3) -0.003(3) 0.032(3) -0.001(3)
C00A 0.052(3) 0.061(3) 0.048(3) 0.002(3) 0.016(2) 0.007(3)
C00B 0.043(3) 0.058(3) 0.052(3) 0.006(2) 0.024(2) 0.004(3)
C00C 0.048(3) 0.056(3) 0.057(3) 0.002(3) 0.020(3) 0.010(3)
C00D 0.067(4) 0.072(4) 0.073(3) 0.020(4) 0.028(3) -0.002(3)
C00E 0.070(4) 0.060(3) 0.068(3) -0.005(3) 0.028(3) 0.004(3)
N00F 0.067(4) 0.090(3) 0.113(4) -0.008(3) 0.041(3) 0.003(3)
N00G 0.109(4) 0.074(3) 0.107(4) 0.004(3) 0.042(3) 0.000(3)
C00H 0.058(3) 0.061(3) 0.065(3) 0.001(3) 0.032(3) -0.002(3)
C00I 0.070(4) 0.077(4) 0.058(3) -0.008(3) 0.007(3) 0.010(3)
C00J 0.090(4) 0.069(4) 0.090(4) -0.005(4) 0.060(3) 0.008(4)
C00K 0.070(4) 0.069(4) 0.082(4) 0.000(4) -0.001(3) -0.009(3)
C00L 0.058(4) 0.063(3) 0.064(4) 0.010(3) 0.003(3) -0.005(3)
N00M 0.160(5) 0.077(3) 0.158(5) -0.012(4) 0.108(4) -0.012(4)
C00N 0.074(4) 0.086(4) 0.069(3) -0.001(3) 0.031(3) -0.013(4)
C00O 0.107(5) 0.081(4) 0.078(4) 0.014(3) 0.056(4) 0.006(3)
C00P 0.096(4) 0.107(4) 0.071(3) 0.005(4) 0.053(3) 0.004(4)
C00Q 0.055(4) 0.064(3) 0.056(3) 0.002(3) 0.008(3) -0.011(3)
C00R 0.086(5) 0.077(4) 0.067(4) -0.013(4) 0.028(3) 0.005(4)
C00S 0.080(5) 0.073(4) 0.074(4) 0.008(3) 0.008(4) -0.002(4)
N00T 0.189(6) 0.118(4) 0.109(4) 0.033(4) 0.100(4) 0.020(4)
C00U 0.111(6) 0.086(5) 0.065(4) -0.012(4) -0.012(4) 0.021(4)
C00V 0.080(4) 0.081(4) 0.098(5) 0.002(4) -0.001(4) -0.019(4)
C00W 0.075(5) 0.105(5) 0.099(5) -0.005(4) 0.030(4) 0.007(4)
C00X 0.072(4) 0.086(4) 0.075(4) 0.020(3) 0.029(3) -0.009(3)
C00Y 0.105(6) 0.101(6) 0.103(5) 0.003(5) -0.005(5) -0.009(4)
C00Z 0.101(6) 0.072(5) 0.108(6) -0.012(4) -0.028(4) -0.005(4)
C010 0.076(5) 0.084(5) 0.111(5) -0.005(4) 0.003(4) 0.015(4)
C011 0.089(5) 0.076(4) 0.054(3) 0.014(3) 0.018(3) -0.014(3)
C012 0.133(7) 0.089(5) 0.103(6) -0.040(5) -0.009(5) 0.008(5)
C013 0.113(6) 0.114(5) 0.092(5) -0.022(5) 0.035(4) 0.014(5)

loop_
_atom_type_symbol
_atom_type_description
_atom_type_scat_dispersion_real
_atom_type_scat_dispersion_imag
_atom_type_scat_source
C C 0.0033 0.0016 'International Tables Vol C Tables 4.2.6.8 and 6.1.1.4'
H H 0.0000 0.0000 'International Tables Vol C Tables 4.2.6.8 and 6.1.1.4'
Fe Fe 0.3463 0.8444 'International Tables Vol C Tables 4.2.6.8 and 6.1.1.4'
N N 0.0061 0.0033 'International Tables Vol C Tables 4.2.6.8 and 6.1.1.4'

loop_
_geom_angle_atom_site_label_1
_geom_angle_atom_site_label_2
_geom_angle_atom_site_label_3
_geom_angle
_geom_angle_site_symmetry_1
_geom_angle_site_symmetry_3
N002 Fe01 N003 86.16(15) 3_766 .
N002 Fe01 N004 96.24(16) 3_766 .
N002 Fe01 N005 99.51(16) 3_766 .
N002 Fe01 N006 97.94(17) 3_766 .
N002 Fe01 N007 178.65(16) 3_766 .
N003 Fe01 N004 175.47(15) . .
N003 Fe01 N005 90.21(15) . .
N003 Fe01 N006 88.10(15) . .
N003 Fe01 N007 94.14(16) . .
N004 Fe01 N007 83.55(17) . .
N005 Fe01 N004 85.61(14) . .
N005 Fe01 N006 162.31(18) . .
N005 Fe01 N007 81.81(16) . .
N006 Fe01 N004 95.36(14) . .
N006 Fe01 N007 80.75(17) . .
C00C N002 Fe01 168.6(4) . 3_766
C008 N003 Fe01 170.4(4) . .
C00N N004 Fe01 127.1(4) . .
C00N N004 C00Q 118.1(5) . .
C00Q N004 Fe01 113.6(4) . .
C00I N005 Fe01 127.3(4) . .
C00I N005 C00L 117.8(4) . .
C00L N005 Fe01 114.8(3) . .
C00K N006 Fe01 126.0(4) . .
C00R N006 Fe01 115.0(4) . .
C00R N006 C00K 118.9(5) . .
C00P N007 Fe01 106.5(3) . .
C00P N007 C011 109.3(4) . .
C00X N007 Fe01 106.6(3) . .
C00X N007 C00P 112.6(4) . .
C00X N007 C011 112.5(4) . .
C011 N007 Fe01 109.0(3) . .
N003 C008 C00B 178.3(5) . .
C00A C009 C00E 121.0(5) . .
C00A C009 C00J 123.5(5) . .
C00J C009 C00E 115.4(4) . .
C009 C00A C00B 120.5(4) . .
C009 C00A C00H 120.2(4) . .
C00H C00A C00B 119.4(4) . .
C008 C00B C00A 120.0(4) . .
C00C C00B C008 115.5(4) . .
C00C C00B C00A 124.5(4) . .
N002 C00C C00B 176.9(5) . .
N00G C00D C00H 178.7(6) . .
N00F C00E C009 178.1(6) . .
C00D C00H C00A 123.0(4) . .
C00O C00H C00A 120.6(4) . .
C00O C00H C00D 116.3(4) . .
N005 C00I H00I 118.7 . .
N005 C00I C00U 122.5(5) . .
C00U C00I H00I 118.7 . .
N00M C00J C009 176.7(5) . .
N006 C00K H00K 118.9 . .
N006 C00K C00Y 122.1(6) . .
C00Y C00K H00K 118.9 . .
N005 C00L C00V 122.6(5) . .
N005 C00L C00X 114.6(5) . .
C00V C00L C00X 122.7(6) . .
N004 C00N H00N 118.5 . .
N004 C00N C00W 123.0(5) . .
C00W C00N H00N 118.5 . .
N00T C00O C00H 177.0(7) . .
N007 C00P H00A 109.9 . .
N007 C00P H00B 109.9 . .
N007 C00P C00R 109.0(4) . .
H00A C00P H00B 108.3 . .
C00R C00P H00A 109.9 . .
C00R C00P H00B 109.9 . .
N004 C00Q C00S 121.7(5) . .
N004 C00Q C011 116.6(5) . .
C00S C00Q C011 121.6(5) . .
N006 C00R C00P 115.1(5) . .
N006 C00R C013 121.9(6) . .
C013 C00R C00P 123.0(6) . .
C00Q C00S H00S 120.3 . .
C010 C00S C00Q 119.3(5) . .
C010 C00S H00S 120.3 . .
C00I C00U H00U 120.6 . .
C00Z C00U C00I 118.9(6) . .
C00Z C00U H00U 120.6 . .
C00L C00V H00V 120.6 . .
C00Z C00V C00L 118.8(6) . .
C00Z C00V H00V 120.6 . .
C00N C00W H00W 120.5 . .
C00N C00W C010 119.0(6) . .
C010 C00W H00W 120.5 . .
N007 C00X C00L 110.7(4) . .
N007 C00X H00C 109.5 . .
N007 C00X H00D 109.5 . .
C00L C00X H00C 109.5 . .
C00L C00X H00D 109.5 . .
H00C C00X H00D 108.1 . .
C00K C00Y H00Y 120.1 . .
C00K C00Y C012 119.7(7) . .
C012 C00Y H00Y 120.1 . .
C00U C00Z H00Z 120.3 . .
C00V C00Z C00U 119.4(6) . .
C00V C00Z H00Z 120.3 . .
C00S C010 H010 120.6 . .
C00W C010 C00S 118.7(6) . .
C00W C010 H010 120.6 . .
N007 C011 H01A 109.1 . .
N007 C011 H01B 109.1 . .
C00Q C011 N007 112.3(4) . .
C00Q C011 H01A 109.1 . .
C00Q C011 H01B 109.1 . .
H01A C011 H01B 107.9 . .
C00Y C012 H012 120.4 . .
C00Y C012 C013 119.2(7) . .
C013 C012 H012 120.4 . .
C00R C013 H013 120.9 . .
C012 C013 C00R 118.2(6) . .
C012 C013 H013 120.9 . .

loop_
_geom_bond_atom_site_label_1
_geom_bond_atom_site_label_2
_geom_bond_distance
_geom_bond_site_symmetry_2
Fe01 N002 1.978(4) 3_766
Fe01 N003 2.004(5) .
Fe01 N004 2.034(4) .
Fe01 N005 2.013(4) .
Fe01 N006 2.020(4) .
Fe01 N007 2.056(3) .
N002 Fe01 1.978(4) 3_766
N002 C00C 1.151(5) .
N003 C008 1.160(5) .
N004 C00N 1.336(6) .
N004 C00Q 1.338(5) .
N005 C00I 1.325(5) .
N005 C00L 1.348(6) .
N006 C00K 1.331(6) .
N006 C00R 1.327(6) .
N007 C00P 1.491(6) .
N007 C00X 1.479(6) .
N007 C011 1.496(5) .
C008 C00B 1.399(6) .
C009 C00A 1.381(6) .
C009 C00E 1.422(7) .
C009 C00J 1.412(7) .
C00A C00B 1.437(6) .
C00A C00H 1.423(6) .
C00B C00C 1.399(6) .
C00D N00G 1.163(6) .
C00D C00H 1.412(7) .
C00E N00F 1.150(6) .
C00H C00O 1.399(7) .
C00I H00I 0.9300 .
C00I C00U 1.381(7) .
C00J N00M 1.148(6) .
C00K H00K 0.9300 .
C00K C00Y 1.350(8) .
C00L C00V 1.371(7) .
C00L C00X 1.491(6) .
C00N H00N 0.9300 .
C00N C00W 1.357(7) .
C00O N00T 1.146(6) .
C00P H00A 0.9700 .
C00P H00B 0.9700 .
C00P C00R 1.511(7) .
C00Q C00S 1.375(6) .
C00Q C011 1.489(6) .
C00R C013 1.382(7) .
C00S H00S 0.9300 .
C00S C010 1.374(8) .
C00U H00U 0.9300 .
C00U C00Z 1.368(8) .
C00V H00V 0.9300 .
C00V C00Z 1.363(8) .
C00W H00W 0.9300 .
C00W C010 1.373(7) .
C00X H00C 0.9700 .
C00X H00D 0.9700 .
C00Y H00Y 0.9300 .
C00Y C012 1.359(9) .
C00Z H00Z 0.9300 .
C010 H010 0.9300 .
C011 H01A 0.9700 .
C011 H01B 0.9700 .
C012 H012 0.9300 .
C012 C013 1.375(9) .
C013 H013 0.9300 .

loop_
_geom_torsion_atom_site_label_1
_geom_torsion_atom_site_label_2
_geom_torsion_atom_site_label_3
_geom_torsion_atom_site_label_4
_geom_torsion
Fe01 N004 C00N C00W 166.2(4)
Fe01 N004 C00Q C00S -166.0(3)
Fe01 N004 C00Q C011 17.6(5)
Fe01 N005 C00I C00U -177.0(3)
Fe01 N005 C00L C00V 177.8(4)
Fe01 N005 C00L C00X -6.8(5)
Fe01 N006 C00K C00Y -176.2(4)
Fe01 N006 C00R C00P 1.0(6)
Fe01 N006 C00R C013 178.8(4)
Fe01 N007 C00P C00R 38.6(5)
Fe01 N007 C00X C00L -36.4(4)
Fe01 N007 C011 C00Q 20.2(4)
N004 C00N C00W C010 -1.1(8)
N004 C00Q C00S C010 -2.7(7)
N004 C00Q C011 N007 -25.7(5)
N005 C00I C00U C00Z 0.7(8)
N005 C00L C00V C00Z -1.1(8)
N005 C00L C00X N007 29.6(6)
N006 C00K C00Y C012 -2.1(9)
N006 C00R C013 C012 -2.4(9)
N007 C00P C00R N006 -27.3(6)
N007 C00P C00R C013 155.0(5)
C009 C00A C00B C008 -154.6(4)
C009 C00A C00B C00C 24.9(7)
C009 C00A C00H C00D -147.6(5)
C009 C00A C00H C00O 30.0(7)
C00B C00A C00H C00D 33.4(7)
C00B C00A C00H C00O -148.9(5)
C00E C009 C00A C00B -161.8(4)
C00E C009 C00A C00H 19.2(7)
C00H C00A C00B C008 24.4(6)
C00H C00A C00B C00C -156.2(4)
C00I N005 C00L C00V 1.9(7)
C00I N005 C00L C00X 177.4(4)
C00I C00U C00Z C00V 0.2(9)
C00J C009 C00A C00B 19.0(7)
C00J C009 C00A C00H -159.9(5)
C00K N006 C00R C00P -176.6(4)
C00K N006 C00R C013 1.2(7)
C00K C00Y C012 C013 0.8(10)
C00L N005 C00I C00U -1.7(7)
C00L C00V C00Z C00U 0.0(9)
C00N N004 C00Q C00S 2.5(6)
C00N N004 C00Q C011 -174.0(4)
C00N C00W C010 C00S 0.9(8)
C00P N007 C00X C00L -152.8(4)
C00P N007 C011 C00Q 136.2(4)
C00P C00R C013 C012 175.2(6)
C00Q N004 C00N C00W -0.6(7)
C00Q C00S C010 C00W 0.9(8)
C00R N006 C00K C00Y 1.2(7)
C00S C00Q C011 N007 157.9(4)
C00V C00L C00X N007 -155.0(4)
C00X N007 C00P C00R 155.2(4)
C00X N007 C011 C00Q -97.8(4)
C00X C00L C00V C00Z -176.2(5)
C00Y C012 C013 C00R 1.4(10)
C011 N007 C00P C00R -78.9(5)
C011 N007 C00X C00L 83.0(4)
C011 C00Q C00S C010 173.6(5)
